data_4328714
loop_
_publ_author_name
'Jin-Cheng Wu'
'Liang Zhao'
'De-Xian Wang'
'Mei-Xiang Wang'

_publ_section_title
;
 Structural Diversity in Coordination Self-Assembled Networks of a
 Multimodal Ligand Azacalix[4]pyrazine
;
_journal_name_full 'Inorganic Chemistry'
_journal_page_first 3860
_journal_page_last 3867
_journal_paper_doi 10.1021/ic3000679
_journal_volume 51
_journal_year 2012
_chemical_formula_sum 'C80 H80 Ag4 B4 F16 N48 O0.5'
_chemical_formula_weight 2500.64
_chemical_name_systematic
; 
 ? 
;
_space_group_IT_number 14
_symmetry_cell_setting monoclinic
_symmetry_space_group_name_Hall '-P 2yn'
_symmetry_space_group_name_H-M 'P 1 21/n 1'
_atom_sites_solution_hydrogens geom
_atom_sites_solution_primary direct
_atom_sites_solution_secondary difmap
_audit_creation_method SHELXL-97
_cell_angle_alpha 90.00
_cell_angle_beta 90.69(3)
_cell_angle_gamma 90.00
_cell_formula_units_Z 4
_cell_length_a 18.797(4)
_cell_length_b 18.883(4)
_cell_length_c 31.934(6)
_cell_measurement_reflns_used 25323
_cell_measurement_temperature 173(2)
_cell_measurement_theta_max 25.3029
_cell_measurement_theta_min 1.2505
_cell_volume 11334(4)
_computing_structure_refinement 'SHELXL-97 (Sheldrick, 1997)'
_computing_structure_solution 'SHELXS-97 (Sheldrick, 1990)'
_diffrn_ambient_temperature 173(2)
_diffrn_measured_fraction_theta_full 0.999
_diffrn_measured_fraction_theta_max 0.999
_diffrn_radiation_monochromator graphite
_diffrn_radiation_source 'fine-focus sealed tube'
_diffrn_radiation_type MoK\a
_diffrn_radiation_wavelength 0.71073
_diffrn_reflns_av_R_equivalents 0.1293
_diffrn_reflns_av_sigmaI/netI 0.1001
_diffrn_reflns_limit_h_max 22
_diffrn_reflns_limit_h_min -22
_diffrn_reflns_limit_k_max 22
_diffrn_reflns_limit_k_min -22
_diffrn_reflns_limit_l_max 37
_diffrn_reflns_limit_l_min -37
_diffrn_reflns_number 106059
_diffrn_reflns_theta_full 25.01
_diffrn_reflns_theta_max 25.01
_diffrn_reflns_theta_min 1.26
_exptl_absorpt_coefficient_mu 0.770
_exptl_absorpt_correction_T_max 0.9625
_exptl_absorpt_correction_T_min 0.9270
_exptl_absorpt_correction_type multi-scan
_exptl_crystal_colour Pale-yellow
_exptl_crystal_density_diffrn 1.465
_exptl_crystal_description Plate
_exptl_crystal_F_000 5008
_exptl_crystal_size_max 0.10
_exptl_crystal_size_mid 0.08
_exptl_crystal_size_min 0.05
_refine_diff_density_max 2.651
_refine_diff_density_min -1.540
_refine_diff_density_rms 0.213
_refine_ls_extinction_method none
_refine_ls_goodness_of_fit_ref 1.142
_refine_ls_hydrogen_treatment constr
_refine_ls_matrix_type full
_refine_ls_number_parameters 1301
_refine_ls_number_reflns 19981
_refine_ls_number_restraints 126
_refine_ls_restrained_S_all 1.141
_refine_ls_R_factor_all 0.1621
_refine_ls_R_factor_gt 0.1330
_refine_ls_shift/su_max 0.002
_refine_ls_shift/su_mean 0.000
_refine_ls_structure_factor_coef Fsqd
_refine_ls_weighting_details 'calc w=1/[\s^2^(Fo^2^)+(0.1333P)^2^+200.7487P] where P=(Fo^2^+2Fc^2^)/3'
_refine_ls_weighting_scheme calc
_refine_ls_wR_factor_gt 0.3131
_refine_ls_wR_factor_ref 0.3324
_reflns_number_gt 16100
_reflns_number_total 19981
_reflns_threshold_expression >2sigma(I)
_cod_data_source_file ic3000679_si_002_4.cif
_cod_data_source_block 3
_cod_original_formula_sum 'C80 H80 Ag4 B4 F16 N48 O0.50'
_cod_database_code 4328714

loop_
_symmetry_equiv_pos_as_xyz
'x, y, z'
'-x+1/2, y+1/2, -z+1/2'
'-x, -y, -z'
'x-1/2, -y-1/2, z-1/2'

loop_
_atom_site_label
_atom_site_type_symbol
_atom_site_fract_x
_atom_site_fract_y
_atom_site_fract_z
_atom_site_U_iso_or_equiv
_atom_site_adp_type
_atom_site_occupancy
_atom_site_symmetry_multiplicity
_atom_site_calc_flag
_atom_site_refinement_flags
Ag1 Ag 0.53616(5) 0.82413(6) -0.37496(3) 0.0344(3) Uani 1 1 d .
Ag2 Ag 0.03524(16) 0.78671(17) -0.47590(9) 0.0309(6) Uani 0.90 1 d P
Ag2' Ag 0.0212(15) 0.7891(19) -0.4756(12) 0.044(9) Uiso 0.10 1 d P
Ag3 Ag 0.93319(5) 0.78234(7) -0.17370(3) 0.0379(3) Uani 1 1 d .
Ag4 Ag 0.20349(5) 0.95730(5) -0.29516(3) 0.0294(3) Uani 1 1 d .
N1 N 0.5437(6) 0.7672(6) -0.5344(3) 0.031(2) Uani 1 1 d U
C1 C 0.5246(6) 0.7000(7) -0.5454(4) 0.0266(13) Uani 1 1 d U
C2 C 0.4876(6) 0.6902(7) -0.5844(4) 0.0266(13) Uani 1 1 d U
H2A H 0.4759 0.6449 -0.5935 0.032 Uiso 1 1 calc R
N2 N 0.4703(6) 0.7453(6) -0.6072(3) 0.028(2) Uani 1 1 d U
C3 C 0.4870(6) 0.8096(7) -0.5960(4) 0.0266(13) Uani 1 1 d U
H3A H 0.4757 0.8475 -0.6134 0.032 Uiso 1 1 calc R
C4 C 0.5222(6) 0.8212(7) -0.5574(4) 0.0266(13) Uani 1 1 d U
N3 N 0.5455(6) 0.8873(5) -0.5441(3) 0.031(3) Uani 1 1 d .
C5 C 0.5298(8) 0.9519(7) -0.5694(5) 0.043(4) Uani 1 1 d .
H5A H 0.5483 0.9928 -0.5552 0.064 Uiso 1 1 calc R
H5B H 0.4793 0.9567 -0.5731 0.064 Uiso 1 1 calc R
H5C H 0.5517 0.9477 -0.5963 0.064 Uiso 1 1 calc R
N4 N 0.6541(5) 0.9039(6) -0.5095(3) 0.026(2) Uani 1 1 d U
C6 C 0.5847(6) 0.8951(6) -0.5066(4) 0.0235(13) Uani 1 1 d U
C7 C 0.5524(7) 0.8863(6) -0.4682(4) 0.0235(13) Uani 1 1 d U
H7A H 0.5032 0.8814 -0.4677 0.028 Uiso 1 1 calc R
N5 N 0.5889(5) 0.8844(6) -0.4317(3) 0.028(2) Uani 1 1 d U
C8 C 0.6586(6) 0.8969(6) -0.4351(4) 0.0235(13) Uani 1 1 d U
H8A H 0.6863 0.8995 -0.4108 0.028 Uiso 1 1 calc R
C9 C 0.6904(6) 0.9059(6) -0.4725(4) 0.0235(13) Uani 1 1 d U
N6 N 0.7661(6) 0.9139(6) -0.4753(4) 0.034(3) Uani 1 1 d .
C10 C 0.7947(8) 0.9677(7) -0.5047(4) 0.036(3) Uani 1 1 d .
H10A H 0.8457 0.9684 -0.5027 0.053 Uiso 1 1 calc R
H10B H 0.7763 1.0135 -0.4977 0.053 Uiso 1 1 calc R
H10C H 0.7805 0.9558 -0.5329 0.053 Uiso 1 1 calc R
N7 N 0.7691(6) 0.7921(6) -0.4594(3) 0.033(3) Uani 1 1 d .
C11 C 0.8082(8) 0.8530(7) -0.4678(4) 0.034(3) Uani 1 1 d .
C12 C 0.8824(7) 0.8511(7) -0.4708(4) 0.035(3) Uani 1 1 d .
H12A H 0.9073 0.8925 -0.4762 0.042 Uiso 1 1 calc R
N8 N 0.9178(6) 0.7898(6) -0.4658(3) 0.032(3) Uani 1 1 d .
C13 C 0.8814(7) 0.7312(7) -0.4583(4) 0.030(3) Uani 1 1 d .
H13A H 0.9058 0.6889 -0.4541 0.036 Uiso 1 1 calc R
C14 C 0.8044(7) 0.7314(8) -0.4565(4) 0.034(3) Uani 1 1 d .
N9 N 0.7681(6) 0.6715(6) -0.4505(3) 0.033(3) Uani 1 1 d .
C15 C 0.7951(8) 0.6027(8) -0.4653(5) 0.043(4) Uani 1 1 d .
H15A H 0.8462 0.6030 -0.4645 0.065 Uiso 1 1 calc R
H15B H 0.7788 0.5946 -0.4935 0.065 Uiso 1 1 calc R
H15C H 0.7779 0.5656 -0.4475 0.065 Uiso 1 1 calc R
N10 N 0.6564(6) 0.6566(5) -0.4842(3) 0.031(2) Uani 1 1 d .
C16 C 0.6912(8) 0.6780(7) -0.4498(4) 0.034(3) Uani 1 1 d .
C17 C 0.6574(7) 0.7092(7) -0.4149(4) 0.027(3) Uani 1 1 d .
H17A H 0.6846 0.7238 -0.3920 0.032 Uiso 1 1 calc R
N11 N 0.5878(6) 0.7178(6) -0.4148(3) 0.033(3) Uani 1 1 d .
C18 C 0.5496(8) 0.6938(7) -0.4482(5) 0.041(3) Uani 1 1 d .
H18A H 0.5002 0.6962 -0.4483 0.049 Uiso 1 1 calc R
C19 C 0.5866(8) 0.6643(6) -0.4838(4) 0.031(3) Uani 1 1 d .
N12 N 0.5455(6) 0.6481(6) -0.5196(3) 0.030(2) Uani 1 1 d .
C20 C 0.5291(8) 0.5733(8) -0.5274(5) 0.045(4) Uani 1 1 d .
H20A H 0.5005 0.5692 -0.5524 0.068 Uiso 1 1 calc R
H20B H 0.5035 0.5544 -0.5041 0.068 Uiso 1 1 calc R
H20C H 0.5726 0.5474 -0.5309 0.068 Uiso 1 1 calc R
N13 N 0.2695(5) 0.8050(5) -0.3899(3) 0.022(2) Uani 1 1 d .
C21 C 0.3122(8) 0.7480(6) -0.3868(4) 0.032(3) Uani 1 1 d .
C22 C 0.3865(7) 0.7546(7) -0.3832(4) 0.029(3) Uani 1 1 d .
H22A H 0.4142 0.7141 -0.3803 0.034 Uiso 1 1 calc R
N14 N 0.4165(6) 0.8150(6) -0.3837(4) 0.035(3) Uani 1 1 d .
C23 C 0.3744(7) 0.8736(8) -0.3862(4) 0.039(3) Uani 1 1 d .
H23A H 0.3957 0.9181 -0.3853 0.047 Uiso 1 1 calc R
C24 C 0.3021(6) 0.8694(6) -0.3900(3) 0.019(2) Uiso 1 1 d .
N15 N 0.2575(5) 0.9273(6) -0.3906(4) 0.033(3) Uani 1 1 d .
C25 C 0.2844(7) 0.9999(7) -0.3892(5) 0.035(3) Uani 1 1 d .
H25A H 0.2451 1.0324 -0.3886 0.052 Uiso 1 1 calc R
H25B H 0.3125 1.0088 -0.4135 0.052 Uiso 1 1 calc R
H25C H 0.3134 1.0062 -0.3645 0.052 Uiso 1 1 calc R
N16 N 0.1471(6) 0.9248(5) -0.3553(3) 0.026(2) Uani 1 1 d .
C26 C 0.1850(6) 0.9139(6) -0.3900(4) 0.023(3) Uani 1 1 d .
C27 C 0.1476(7) 0.8905(7) -0.4274(4) 0.032(3) Uani 1 1 d .
H27A H 0.1733 0.8823 -0.4516 0.039 Uiso 1 1 calc R
N17 N 0.0769(6) 0.8803(6) -0.4283(3) 0.035(3) Uani 1 1 d .
C28 C 0.0418(7) 0.8879(7) -0.3912(4) 0.031(3) Uani 1 1 d .
H28A H -0.0065 0.8775 -0.3900 0.037 Uiso 1 1 calc R
C29 C 0.0789(6) 0.9116(6) -0.3538(4) 0.022(3) Uani 1 1 d .
N18 N 0.0425(6) 0.9189(6) -0.3166(3) 0.029(2) Uani 1 1 d .
C30 C 0.0134(8) 0.9877(7) -0.3035(5) 0.040(4) Uani 1 1 d .
H30A H 0.0315 1.0244 -0.3212 0.059 Uiso 1 1 calc R
H30B H 0.0272 0.9970 -0.2750 0.059 Uiso 1 1 calc R
H30C H -0.0376 0.9866 -0.3057 0.059 Uiso 1 1 calc R
N19 N 0.0488(5) 0.7962(6) -0.3135(3) 0.028(2) Uani 1 1 d .
C31 C 0.0243(6) 0.8548(6) -0.2951(3) 0.022(3) Uani 1 1 d .
C32 C -0.0088(7) 0.8557(7) -0.2566(4) 0.028(3) Uani 1 1 d .
H32A H -0.0227 0.8986 -0.2450 0.034 Uiso 1 1 calc R
N20 N -0.0205(6) 0.7974(7) -0.2369(4) 0.036(3) Uani 1 1 d .
C33 C 0.0016(7) 0.7348(8) -0.2541(4) 0.036(3) Uani 1 1 d .
H33A H -0.0052 0.6922 -0.2401 0.043 Uiso 1 1 calc R
C34 C 0.0344(6) 0.7361(7) -0.2930(4) 0.029(3) Uani 1 1 d .
N21 N 0.0567(7) 0.6762(6) -0.3126(4) 0.039(3) Uani 1 1 d .
C35 C 0.0724(12) 0.6105(8) -0.2882(6) 0.068(6) Uani 1 1 d .
H35A H 0.0883 0.5741 -0.3068 0.102 Uiso 1 1 calc R
H35B H 0.0301 0.5951 -0.2744 0.102 Uiso 1 1 calc R
H35C H 0.1090 0.6202 -0.2677 0.102 Uiso 1 1 calc R
N22 N 0.1664(6) 0.6740(6) -0.3499(4) 0.0337(19) Uani 1 1 d .
C36 C 0.0970(7) 0.6832(7) -0.3512(4) 0.029(3) Uani 1 1 d .
C37 C 0.0593(7) 0.7010(6) -0.3872(4) 0.025(3) Uani 1 1 d .
H37A H 0.0100 0.7054 -0.3868 0.030 Uiso 1 1 calc R
N23 N 0.0945(6) 0.7116(6) -0.4217(4) 0.0337(19) Uani 1 1 d .
C38 C 0.1637(7) 0.7024(7) -0.4218(5) 0.034(3) Uani 1 1 d .
H38A H 0.1881 0.7078 -0.4467 0.041 Uiso 1 1 calc R
C39 C 0.2009(6) 0.6852(6) -0.3861(4) 0.024(3) Uani 1 1 d .
N24 N 0.2777(6) 0.6834(6) -0.3859(4) 0.040(3) Uani 1 1 d .
C40 C 0.3139(7) 0.6202(7) -0.3696(5) 0.035(3) Uani 1 1 d .
H40A H 0.3644 0.6267 -0.3710 0.053 Uiso 1 1 calc R
H40B H 0.3003 0.5798 -0.3861 0.053 Uiso 1 1 calc R
H40C H 0.3005 0.6126 -0.3410 0.053 Uiso 1 1 calc R
N25 N 0.6943(6) 0.7447(5) -0.0981(3) 0.030(3) Uani 1 1 d .
C41 C 0.6811(7) 0.6778(9) -0.0850(4) 0.038(3) Uani 1 1 d .
C42 C 0.6385(6) 0.6652(7) -0.0484(4) 0.032(3) Uani 1 1 d .
H42A H 0.6292 0.6193 -0.0394 0.038 Uiso 1 1 calc R
N26 N 0.6127(6) 0.7213(6) -0.0276(4) 0.034(3) Uani 1 1 d .
C43 C 0.6250(7) 0.7879(9) -0.0421(4) 0.039(3) Uani 1 1 d .
H43A H 0.6051 0.8268 -0.0287 0.047 Uiso 1 1 calc R
C44 C 0.6681(7) 0.7973(7) -0.0772(4) 0.032(3) Uani 1 1 d .
N27 N 0.6824(6) 0.8636(6) -0.0937(3) 0.035(3) Uani 1 1 d .
C45 C 0.6398(11) 0.9273(8) -0.0786(6) 0.065(5) Uani 1 1 d .
H45A H 0.6143 0.9147 -0.0538 0.097 Uiso 1 1 calc R
H45B H 0.6068 0.9417 -0.1001 0.097 Uiso 1 1 calc R
H45C H 0.6717 0.9657 -0.0723 0.097 Uiso 1 1 calc R
N28 N 0.6889(6) 0.8922(6) -0.1645(3) 0.034(3) Uani 1 1 d .
C46 C 0.7241(6) 0.8717(6) -0.1295(4) 0.020(2) Uiso 1 1 d .
C47 C 0.7942(7) 0.8515(6) -0.1302(4) 0.029(3) Uani 1 1 d .
H47A H 0.8144 0.8317 -0.1062 0.034 Uiso 1 1 calc R
N29 N 0.8347(5) 0.8591(6) -0.1643(3) 0.028(2) Uani 1 1 d .
C48 C 0.8013(6) 0.8823(7) -0.1984(4) 0.026(3) Uani 1 1 d .
H48A H 0.8280 0.8882 -0.2225 0.031 Uiso 1 1 calc R
C49 C 0.7324(7) 0.8978(7) -0.2006(4) 0.029(3) Uani 1 1 d .
N30 N 0.6943(6) 0.9134(6) -0.2381(3) 0.034(3) Uani 1 1 d .
C50 C 0.6861(9) 0.9859(8) -0.2504(5) 0.053(4) Uani 1 1 d .
H50A H 0.7068 1.0161 -0.2293 0.079 Uiso 1 1 calc R
H50B H 0.6364 0.9967 -0.2535 0.079 Uiso 1 1 calc R
H50C H 0.7096 0.9935 -0.2765 0.079 Uiso 1 1 calc R
N31 N 0.6864(5) 0.7936(6) -0.2465(4) 0.034(3) Uani 1 1 d .
C51 C 0.6709(7) 0.8579(8) -0.2605(4) 0.035(3) Uani 1 1 d .
C52 C 0.6313(6) 0.8654(7) -0.2997(4) 0.029(3) Uani 1 1 d .
H52A H 0.6222 0.9101 -0.3108 0.034 Uiso 1 1 calc R
N32 N 0.6087(5) 0.8084(6) -0.3190(3) 0.029(2) Uani 1 1 d .
C53 C 0.6257(6) 0.7435(7) -0.3064(4) 0.024(3) Uani 1 1 d .
H53A H 0.6119 0.7039 -0.3218 0.029 Uiso 1 1 calc R
C54 C 0.6661(8) 0.7363(10) -0.2684(5) 0.049(4) Uani 1 1 d .
N33 N 0.6823(6) 0.6690(5) -0.2522(3) 0.028(2) Uani 1 1 d .
C55 C 0.6374(8) 0.6072(7) -0.2623(4) 0.037(3) Uani 1 1 d .
H55A H 0.6111 0.6162 -0.2877 0.055 Uiso 1 1 calc R
H55B H 0.6048 0.5989 -0.2399 0.055 Uiso 1 1 calc R
H55C H 0.6669 0.5662 -0.2659 0.055 Uiso 1 1 calc R
N34 N 0.6962(6) 0.6402(6) -0.1800(4) 0.035(3) Uani 1 1 d .
C56 C 0.7261(8) 0.6673(7) -0.2163(4) 0.034(3) Uani 1 1 d .
C57 C 0.7945(6) 0.6960(6) -0.2154(4) 0.022(2) Uiso 1 1 d .
H57A H 0.8107 0.7181 -0.2395 0.027 Uiso 1 1 calc R
N35 N 0.8368(6) 0.6938(6) -0.1834(3) 0.030(2) Uani 1 1 d .
C58 C 0.8096(7) 0.6638(8) -0.1466(4) 0.038(3) Uani 1 1 d .
H58A H 0.8386 0.6598 -0.1230 0.046 Uiso 1 1 calc R
C59 C 0.7404(7) 0.6403(6) -0.1455(4) 0.030(3) Uani 1 1 d .
N36 N 0.7109(6) 0.6205(5) -0.1075(3) 0.031(2) Uani 1 1 d .
C60 C 0.6840(13) 0.5480(10) -0.1011(5) 0.078(7) Uani 1 1 d .
H60A H 0.7094 0.5158 -0.1187 0.117 Uiso 1 1 calc R
H60B H 0.6342 0.5464 -0.1081 0.117 Uiso 1 1 calc R
H60C H 0.6908 0.5347 -0.0723 0.117 Uiso 1 1 calc R
N37 N 0.2738(5) 0.7195(6) -0.2289(4) 0.032(3) Uani 1 1 d .
C61 C 0.2240(7) 0.6829(7) -0.2092(4) 0.034(3) Uani 1 1 d .
C62 C 0.2261(6) 0.6098(6) -0.2073(4) 0.026(3) Uani 1 1 d .
H62A H 0.1897 0.5852 -0.1943 0.031 Uiso 1 1 calc R
N38 N 0.2801(5) 0.5746(6) -0.2240(4) 0.031(3) Uani 1 1 d .
C63 C 0.3317(7) 0.6100(7) -0.2420(5) 0.035(3) Uani 1 1 d .
H63A H 0.3706 0.5859 -0.2527 0.042 Uiso 1 1 calc R
C64 C 0.3281(6) 0.6849(7) -0.2452(4) 0.030(3) Uani 1 1 d .
N39 N 0.3770(6) 0.7239(5) -0.2644(4) 0.032(2) Uani 1 1 d .
C65 C 0.4501(7) 0.6943(6) -0.2695(5) 0.032(2) Uani 1 1 d .
H65A H 0.4472 0.6440 -0.2732 0.049 Uiso 1 1 calc R
H65B H 0.4782 0.7048 -0.2450 0.049 Uiso 1 1 calc R
H65C H 0.4718 0.7152 -0.2936 0.049 Uiso 1 1 calc R
N40 N 0.4156(5) 0.8297(5) -0.2289(3) 0.023(2) Uani 1 1 d .
C66 C 0.3746(6) 0.7978(6) -0.2596(4) 0.025(3) Uani 1 1 d .
C67 C 0.3266(7) 0.8365(7) -0.2822(4) 0.029(3) Uani 1 1 d .
H67A H 0.2989 0.8137 -0.3025 0.035 Uiso 1 1 calc R
N41 N 0.3177(6) 0.9066(5) -0.2764(3) 0.029(2) Uani 1 1 d .
C68 C 0.3546(6) 0.9347(7) -0.2460(4) 0.028(3) Uani 1 1 d .
H68A H 0.3473 0.9822 -0.2395 0.033 Uiso 1 1 calc R
C69 C 0.4050(6) 0.8962(7) -0.2228(4) 0.028(3) Uani 1 1 d .
N42 N 0.4431(6) 0.9305(6) -0.1895(4) 0.035(3) Uani 1 1 d .
C70 C 0.5197(7) 0.9195(9) -0.1875(5) 0.046(4) Uani 1 1 d .
H70A H 0.5362 0.9041 -0.2144 0.068 Uiso 1 1 calc R
H70B H 0.5306 0.8840 -0.1669 0.068 Uiso 1 1 calc R
H70C H 0.5429 0.9630 -0.1800 0.068 Uiso 1 1 calc R
N43 N 0.3364(6) 0.9375(6) -0.1537(3) 0.031(2) Uani 1 1 d .
C71 C 0.4045(7) 0.9525(7) -0.1532(4) 0.033(3) Uani 1 1 d .
C72 C 0.4383(10) 0.9871(9) -0.1209(5) 0.055(4) Uani 1 1 d .
H72A H 0.4867 0.9971 -0.1220 0.066 Uiso 1 1 calc R
N44 N 0.3989(7) 1.0066(8) -0.0871(4) 0.057(4) Uani 1 1 d .
C73 C 0.3311(10) 0.9942(8) -0.0863(5) 0.051(4) Uani 1 1 d .
H73A H 0.3044 1.0102 -0.0638 0.061 Uiso 1 1 calc R
C74 C 0.2957(10) 0.9546(8) -0.1210(5) 0.046(4) Uani 1 1 d .
N45 N 0.2266(6) 0.9333(6) -0.1224(4) 0.035(3) Uani 1 1 d .
C75 C 0.1909(11) 0.9238(12) -0.0814(5) 0.080(7) Uani 1 1 d .
H75A H 0.1425 0.9094 -0.0861 0.120 Uiso 1 1 calc R
H75B H 0.1917 0.9678 -0.0663 0.120 Uiso 1 1 calc R
H75C H 0.2154 0.8882 -0.0654 0.120 Uiso 1 1 calc R
N46 N 0.1931(6) 0.8289(6) -0.1556(3) 0.030(2) Uani 1 1 d .
C76 C 0.2023(7) 0.8991(6) -0.1574(4) 0.031(3) Uani 1 1 d .
C77 C 0.1919(7) 0.9356(6) -0.1953(4) 0.030(3) Uani 1 1 d .
H77A H 0.1975 0.9845 -0.1957 0.036 Uiso 1 1 calc R
N47 N 0.1748(5) 0.9028(6) -0.2300(3) 0.028(2) Uani 1 1 d .
C78 C 0.1654(7) 0.8331(6) -0.2293(5) 0.033(3) Uani 1 1 d .
H78A H 0.1512 0.8090 -0.2534 0.040 Uiso 1 1 calc R
C79 C 0.1770(7) 0.7973(8) -0.1924(5) 0.037(3) Uani 1 1 d .
N48 N 0.1682(6) 0.7233(6) -0.1910(5) 0.047(3) Uani 1 1 d .
C80 C 0.1262(10) 0.6897(9) -0.1572(5) 0.057(5) Uani 1 1 d .
H80A H 0.1250 0.6393 -0.1614 0.085 Uiso 1 1 calc R
H80B H 0.0785 0.7080 -0.1579 0.085 Uiso 1 1 calc R
H80C H 0.1478 0.6999 -0.1305 0.085 Uiso 1 1 calc R
B1 B 1.0057(13) 0.5179(14) -0.1859(7) 0.068(3) Uani 1 1 d .
F11 F 0.9755(6) 0.5869(6) -0.1855(4) 0.086(4) Uani 1 1 d .
F12 F 0.9701(7) 0.4815(6) -0.1555(3) 0.082(4) Uani 1 1 d .
F13 F 0.9905(5) 0.4876(6) -0.2234(3) 0.063(3) Uani 1 1 d .
F14 F 1.0763(5) 0.5259(5) -0.1772(3) 0.055(2) Uani 1 1 d .
B2 B 0.8215(14) 0.8914(15) 0.0032(7) 0.068(3) Uani 1 1 d U
F21 F 0.7663(10) 0.8643(17) 0.0105(6) 0.203(11) Uani 1 1 d U
F22 F 0.8145(14) 0.9608(11) 0.0005(6) 0.174(9) Uani 1 1 d U
F23 F 0.8740(10) 0.8746(11) 0.0323(5) 0.145(7) Uani 1 1 d U
F24 F 0.8491(9) 0.8721(9) -0.0353(5) 0.117(5) Uani 1 1 d U
B3 B 0.0103(13) 1.0131(14) -0.1667(7) 0.068(3) Uani 1 1 d .
F31 F 0.0321(9) 0.9666(9) -0.1383(5) 0.127(6) Uani 1 1 d .
F32 F -0.0059(9) 1.0807(7) -0.1499(4) 0.106(5) Uani 1 1 d .
F33 F -0.0497(7) 0.9909(8) -0.1868(5) 0.102(4) Uani 1 1 d .
F34 F 0.0608(6) 1.0253(6) -0.1978(4) 0.082(4) Uani 1 1 d .
B4 B 0.6727(8) 0.3668(12) -0.1668(5) 0.068(3) Uani 1 1 d DU
F41 F 0.6618(18) 0.4316(14) -0.1824(10) 0.245(13) Uani 1 1 d DU
F42 F 0.7292(8) 0.3547(16) -0.1427(5) 0.190(10) Uani 1 1 d DU
F43 F 0.6153(9) 0.3685(15) -0.1428(6) 0.183(10) Uani 1 1 d DU
F44 F 0.6688(9) 0.3234(9) -0.2001(5) 0.122(5) Uani 1 1 d DU
O1W O 0.292(3) 1.042(2) -0.209(2) 0.25(4) Uani 0.50 1 d P

loop_
_atom_site_aniso_label
_atom_site_aniso_U_11
_atom_site_aniso_U_22
_atom_site_aniso_U_33
_atom_site_aniso_U_23
_atom_site_aniso_U_13
_atom_site_aniso_U_12
Ag1 0.0241(5) 0.0541(7) 0.0249(5) 0.0012(5) -0.0036(4) 0.0046(5)
Ag2 0.0177(10) 0.0470(12) 0.0281(9) -0.0022(5) 0.0034(8) 0.0028(9)
Ag3 0.0289(6) 0.0622(8) 0.0227(5) 0.0069(5) -0.0007(4) 0.0042(5)
Ag4 0.0381(6) 0.0214(5) 0.0284(5) 0.0008(4) -0.0081(4) -0.0016(4)
N1 0.029(6) 0.044(7) 0.019(5) 0.007(5) -0.006(4) -0.011(5)
C1 0.024(3) 0.031(3) 0.025(3) -0.009(3) -0.002(3) 0.004(3)
C2 0.024(3) 0.031(3) 0.025(3) -0.009(3) -0.002(3) 0.004(3)
N2 0.028(6) 0.041(6) 0.015(5) -0.007(4) -0.001(4) -0.007(5)
C3 0.024(3) 0.031(3) 0.025(3) -0.009(3) -0.002(3) 0.004(3)
C4 0.024(3) 0.031(3) 0.025(3) -0.009(3) -0.002(3) 0.004(3)
N3 0.034(6) 0.022(6) 0.038(6) 0.019(5) -0.004(5) -0.003(5)
C5 0.052(9) 0.018(7) 0.058(10) 0.006(6) -0.026(8) -0.012(6)
N4 0.029(6) 0.037(6) 0.011(5) -0.002(4) -0.001(4) -0.005(5)
C6 0.027(3) 0.012(3) 0.030(3) 0.002(2) -0.013(2) -0.003(2)
C7 0.027(3) 0.012(3) 0.030(3) 0.002(2) -0.013(2) -0.003(2)
N5 0.023(5) 0.045(6) 0.015(5) -0.009(4) 0.009(4) -0.004(5)
C8 0.027(3) 0.012(3) 0.030(3) 0.002(2) -0.013(2) -0.003(2)
C9 0.027(3) 0.012(3) 0.030(3) 0.002(2) -0.013(2) -0.003(2)
N6 0.022(6) 0.031(6) 0.050(7) -0.001(5) 0.010(5) 0.006(5)
C10 0.048(8) 0.017(6) 0.041(8) 0.001(6) 0.004(6) -0.022(6)
N7 0.034(6) 0.032(6) 0.033(6) 0.007(5) -0.008(5) 0.009(5)
C11 0.047(9) 0.023(7) 0.033(7) 0.004(6) 0.007(6) -0.010(6)
C12 0.033(7) 0.025(7) 0.047(8) 0.005(6) -0.014(6) -0.015(6)
N8 0.023(6) 0.036(6) 0.036(6) 0.002(5) 0.007(5) 0.019(5)
C13 0.021(6) 0.038(8) 0.031(7) 0.002(6) -0.004(5) 0.007(6)
C14 0.030(7) 0.041(8) 0.030(7) 0.000(6) 0.008(6) -0.002(6)
N9 0.028(6) 0.038(7) 0.034(6) 0.002(5) -0.005(5) -0.001(5)
C15 0.039(8) 0.037(8) 0.053(9) -0.020(7) -0.005(7) 0.019(7)
N10 0.045(7) 0.020(5) 0.028(6) -0.002(4) -0.004(5) 0.006(5)
C16 0.042(8) 0.018(6) 0.042(8) -0.003(6) 0.002(6) -0.003(6)
C17 0.028(7) 0.028(7) 0.024(6) 0.004(5) -0.002(5) 0.008(5)
N11 0.039(7) 0.037(6) 0.024(6) -0.006(5) 0.002(5) 0.003(5)
C18 0.044(9) 0.034(8) 0.044(9) -0.005(6) -0.008(7) 0.013(6)
C19 0.057(9) 0.015(6) 0.020(6) -0.001(5) -0.003(6) -0.002(6)
N12 0.038(6) 0.025(6) 0.028(6) 0.014(5) -0.007(5) 0.002(5)
C20 0.040(9) 0.047(9) 0.048(9) 0.000(7) -0.010(7) 0.008(7)
N13 0.023(5) 0.018(5) 0.026(5) -0.001(4) 0.000(4) -0.002(4)
C21 0.049(9) 0.011(6) 0.037(7) 0.011(5) 0.014(6) 0.002(5)
C22 0.031(7) 0.029(7) 0.026(7) 0.006(5) 0.002(5) 0.004(6)
N14 0.024(6) 0.045(7) 0.036(6) 0.003(5) 0.007(5) -0.001(5)
C23 0.035(8) 0.051(9) 0.032(7) -0.014(7) 0.002(6) 0.000(7)
N15 0.020(5) 0.031(6) 0.049(7) 0.005(5) 0.002(5) -0.013(5)
C25 0.025(7) 0.030(7) 0.048(8) -0.004(6) -0.016(6) 0.002(6)
N16 0.037(6) 0.026(6) 0.016(5) -0.003(4) -0.010(4) 0.000(5)
C26 0.029(7) 0.016(6) 0.023(6) 0.004(5) -0.002(5) 0.012(5)
C27 0.030(7) 0.042(8) 0.025(7) 0.000(6) -0.004(5) 0.009(6)
N17 0.025(6) 0.051(7) 0.028(6) 0.001(5) -0.017(5) -0.012(5)
C28 0.028(7) 0.038(8) 0.026(7) 0.014(6) -0.004(5) -0.006(6)
C29 0.024(6) 0.011(5) 0.031(6) -0.001(5) 0.012(5) 0.010(5)
N18 0.036(6) 0.028(6) 0.023(5) -0.004(4) -0.006(5) 0.005(5)
C30 0.058(9) 0.018(6) 0.044(8) -0.016(6) 0.024(7) 0.001(6)
N19 0.026(6) 0.029(6) 0.029(6) -0.003(5) -0.004(4) 0.000(4)
C31 0.018(6) 0.031(7) 0.017(6) 0.006(5) -0.007(5) 0.008(5)
C32 0.034(7) 0.029(7) 0.022(6) 0.003(5) -0.007(5) 0.007(6)
N20 0.026(6) 0.052(8) 0.032(6) -0.004(6) 0.005(5) -0.001(5)
C33 0.036(8) 0.044(9) 0.028(7) 0.016(6) -0.001(6) -0.009(6)
C34 0.020(6) 0.032(7) 0.036(7) 0.021(6) -0.008(5) -0.003(5)
N21 0.055(8) 0.015(6) 0.047(7) 0.005(5) -0.003(6) -0.006(5)
C35 0.115(17) 0.023(8) 0.066(12) 0.015(8) -0.015(11) -0.016(9)
N22 0.042(5) 0.021(4) 0.038(5) 0.005(3) -0.009(4) 0.003(3)
C36 0.034(7) 0.025(7) 0.029(7) -0.018(5) 0.007(6) -0.006(5)
C37 0.032(7) 0.024(6) 0.018(6) 0.008(5) -0.006(5) -0.003(5)
N23 0.042(5) 0.021(4) 0.038(5) 0.005(3) -0.009(4) 0.003(3)
C38 0.028(7) 0.020(7) 0.055(9) 0.007(6) -0.006(6) -0.001(5)
C39 0.012(6) 0.021(6) 0.039(7) -0.013(5) 0.001(5) -0.004(5)
N24 0.021(6) 0.046(7) 0.051(7) 0.011(6) -0.009(5) 0.019(5)
C40 0.028(7) 0.022(7) 0.054(9) -0.013(6) -0.001(6) -0.001(5)
N25 0.040(7) 0.020(5) 0.030(6) 0.017(5) -0.002(5) -0.007(5)
C41 0.034(8) 0.070(11) 0.011(6) 0.010(6) -0.002(5) 0.002(7)
C42 0.022(6) 0.027(7) 0.046(8) 0.007(6) 0.005(6) -0.004(5)
N26 0.035(6) 0.033(6) 0.034(6) -0.005(5) 0.013(5) -0.013(5)
C43 0.017(6) 0.067(10) 0.033(8) 0.008(7) 0.006(6) 0.004(6)
C44 0.039(8) 0.030(7) 0.026(7) -0.012(6) -0.011(6) 0.020(6)
N27 0.045(7) 0.030(6) 0.032(6) 0.008(5) 0.009(5) 0.011(5)
C45 0.104(16) 0.023(8) 0.066(12) -0.013(8) 0.002(11) 0.007(9)
N28 0.027(6) 0.046(7) 0.030(6) -0.014(5) 0.001(5) -0.010(5)
C47 0.034(7) 0.020(6) 0.031(7) -0.008(5) -0.003(6) 0.001(5)
N29 0.020(5) 0.041(6) 0.023(5) 0.000(5) 0.000(4) 0.000(5)
C48 0.024(7) 0.031(7) 0.023(6) -0.007(5) 0.012(5) 0.007(5)
C49 0.043(8) 0.026(7) 0.018(6) -0.001(5) -0.003(5) 0.010(6)
N30 0.046(7) 0.029(6) 0.027(6) 0.001(5) -0.009(5) -0.002(5)
C50 0.061(11) 0.041(9) 0.056(10) 0.001(8) -0.012(8) -0.006(8)
N31 0.017(5) 0.047(7) 0.036(6) 0.010(5) -0.012(5) -0.008(5)
C51 0.028(7) 0.042(8) 0.034(7) 0.019(6) 0.008(6) -0.004(6)
C52 0.020(6) 0.042(8) 0.024(6) 0.002(6) -0.008(5) -0.009(5)
N32 0.011(5) 0.051(7) 0.025(5) -0.007(5) -0.004(4) 0.007(5)
C53 0.023(6) 0.034(7) 0.016(6) -0.004(5) -0.007(5) 0.005(5)
C54 0.024(7) 0.077(12) 0.046(9) 0.024(9) -0.001(7) -0.013(7)
N33 0.036(6) 0.015(5) 0.032(6) 0.005(4) -0.006(5) 0.001(4)
C55 0.052(9) 0.028(7) 0.031(7) -0.005(6) -0.002(6) -0.004(6)
N34 0.037(6) 0.028(6) 0.038(7) 0.011(5) -0.013(5) -0.004(5)
C56 0.063(10) 0.018(6) 0.021(6) 0.004(5) -0.003(6) 0.002(6)
N35 0.032(6) 0.031(6) 0.028(6) -0.012(5) -0.007(5) 0.000(5)
C58 0.033(8) 0.052(9) 0.031(7) 0.004(6) -0.008(6) 0.015(7)
C59 0.049(8) 0.011(6) 0.028(7) 0.000(5) 0.001(6) 0.005(5)
N36 0.043(7) 0.017(5) 0.034(6) 0.004(5) 0.003(5) 0.002(5)
C60 0.15(2) 0.056(12) 0.032(9) 0.007(8) 0.028(11) 0.007(12)
N37 0.022(6) 0.025(6) 0.048(7) 0.004(5) 0.004(5) -0.012(5)
C61 0.040(8) 0.017(6) 0.045(8) 0.004(6) -0.012(6) 0.006(6)
C62 0.020(6) 0.018(6) 0.039(7) 0.003(5) 0.018(5) -0.003(5)
N38 0.019(5) 0.028(6) 0.045(7) 0.017(5) -0.009(5) 0.007(4)
C63 0.022(7) 0.026(7) 0.057(9) 0.013(6) 0.004(6) 0.005(5)
C64 0.014(6) 0.027(7) 0.049(8) 0.001(6) -0.007(6) 0.002(5)
N39 0.035(5) 0.016(4) 0.047(5) -0.001(4) 0.023(4) 0.006(3)
C65 0.035(5) 0.016(4) 0.047(5) -0.001(4) 0.023(4) 0.006(3)
N40 0.019(5) 0.014(5) 0.035(6) 0.014(4) 0.006(4) -0.002(4)
C66 0.019(6) 0.022(6) 0.035(7) -0.003(5) 0.021(5) 0.003(5)
C67 0.032(7) 0.029(7) 0.025(6) -0.012(5) 0.005(5) -0.008(6)
N41 0.032(6) 0.016(5) 0.038(6) -0.013(4) 0.000(5) 0.014(4)
C68 0.018(6) 0.035(7) 0.030(7) 0.001(6) 0.003(5) 0.001(5)
C69 0.021(6) 0.026(7) 0.036(7) -0.004(5) 0.007(5) -0.006(5)
N42 0.034(6) 0.024(6) 0.046(7) 0.011(5) -0.023(5) -0.014(5)
C70 0.032(8) 0.057(10) 0.047(9) 0.009(8) -0.012(7) 0.008(7)
N43 0.033(6) 0.039(6) 0.020(5) 0.009(5) 0.008(5) 0.002(5)
C71 0.035(8) 0.023(7) 0.040(8) 0.009(6) -0.007(6) -0.007(6)
C72 0.070(12) 0.045(10) 0.049(10) -0.008(8) -0.013(9) 0.007(8)
N44 0.042(8) 0.075(10) 0.053(9) -0.024(7) -0.024(7) 0.014(7)
C73 0.075(12) 0.046(9) 0.033(8) -0.014(7) -0.006(8) 0.022(8)
C74 0.076(12) 0.031(8) 0.030(8) 0.001(6) -0.006(7) 0.004(8)
N45 0.042(7) 0.031(6) 0.033(6) 0.002(5) -0.002(5) 0.003(5)
C75 0.083(14) 0.114(18) 0.042(10) -0.041(11) 0.024(10) -0.059(13)
N46 0.035(6) 0.023(6) 0.033(6) -0.005(5) -0.003(5) 0.005(5)
C76 0.046(8) 0.019(6) 0.029(7) -0.004(5) 0.014(6) 0.003(6)
C77 0.039(8) 0.015(6) 0.036(7) 0.001(5) 0.004(6) 0.004(5)
N47 0.022(5) 0.034(6) 0.029(6) 0.004(5) 0.004(4) 0.016(4)
C78 0.041(8) 0.011(6) 0.047(8) 0.000(6) 0.009(6) 0.003(5)
C79 0.014(6) 0.041(8) 0.055(9) 0.018(7) 0.003(6) 0.013(6)
N48 0.020(6) 0.024(6) 0.097(11) 0.005(6) 0.003(6) 0.008(5)
C80 0.065(11) 0.054(10) 0.052(10) 0.015(8) 0.032(9) -0.005(9)
B1 0.076(8) 0.081(8) 0.047(6) -0.016(6) 0.014(6) -0.011(6)
F11 0.092(9) 0.044(6) 0.120(10) -0.021(6) -0.018(7) 0.030(6)
F12 0.106(9) 0.088(8) 0.051(6) -0.003(6) 0.000(6) -0.051(7)
F13 0.064(6) 0.095(8) 0.028(5) -0.021(5) 0.003(4) -0.018(6)
F14 0.044(5) 0.055(6) 0.067(6) -0.010(5) -0.015(4) -0.009(4)
B2 0.076(8) 0.081(8) 0.047(6) -0.016(6) 0.014(6) -0.011(6)
F21 0.105(13) 0.37(3) 0.137(16) 0.056(19) 0.002(12) -0.083(18)
F22 0.27(3) 0.122(15) 0.125(15) -0.012(12) 0.030(16) 0.046(16)
F23 0.142(14) 0.21(2) 0.080(10) 0.010(11) -0.026(10) 0.037(14)
F24 0.136(13) 0.129(13) 0.085(10) -0.021(9) 0.014(9) -0.003(10)
B3 0.076(8) 0.081(8) 0.047(6) -0.016(6) 0.014(6) -0.011(6)
F31 0.146(13) 0.133(13) 0.102(11) 0.077(10) 0.005(9) 0.038(11)
F32 0.147(13) 0.079(9) 0.095(10) -0.009(8) 0.039(9) -0.002(9)
F33 0.063(8) 0.117(11) 0.127(12) -0.011(9) -0.004(8) -0.017(7)
F34 0.081(8) 0.068(7) 0.097(9) 0.023(6) 0.041(7) 0.018(6)
B4 0.076(8) 0.081(8) 0.047(6) -0.016(6) 0.014(6) -0.011(6)
F41 0.31(3) 0.19(2) 0.24(3) -0.01(2) 0.05(3) -0.04(2)
F42 0.079(11) 0.38(3) 0.105(13) -0.036(17) -0.036(9) 0.011(15)
F43 0.093(12) 0.34(3) 0.118(14) 0.027(17) 0.035(11) 0.022(15)
F44 0.131(13) 0.111(12) 0.124(13) -0.025(10) -0.005(10) 0.007(10)
O1W 0.32(7) 0.05(2) 0.37(8) 0.06(4) 0.26(7) 0.04(3)

loop_
_atom_type_symbol
_atom_type_description
_atom_type_scat_dispersion_real
_atom_type_scat_dispersion_imag
_atom_type_scat_source
C C 0.0033 0.0016 'International Tables Vol C Tables 4.2.6.8 and 6.1.1.4'
H H 0.0000 0.0000 'International Tables Vol C Tables 4.2.6.8 and 6.1.1.4'
B B 0.0013 0.0007 'International Tables Vol C Tables 4.2.6.8 and 6.1.1.4'
N N 0.0061 0.0033 'International Tables Vol C Tables 4.2.6.8 and 6.1.1.4'
F F 0.0171 0.0103 'International Tables Vol C Tables 4.2.6.8 and 6.1.1.4'
Ag Ag -0.8971 1.1015 'International Tables Vol C Tables 4.2.6.8 and 6.1.1.4'
O O 0.0106 0.0060 'International Tables Vol C Tables 4.2.6.8 and 6.1.1.4'

loop_
_geom_angle_atom_site_label_1
_geom_angle_atom_site_label_2
_geom_angle_atom_site_label_3
_geom_angle
_geom_angle_site_symmetry_1
_geom_angle_site_symmetry_3
N32 Ag1 N14 132.5(4) . .
N32 Ag1 N5 114.5(4) . .
N14 Ag1 N5 111.5(4) . .
N32 Ag1 N11 93.5(4) . .
N14 Ag1 N11 105.0(4) . .
N5 Ag1 N11 80.4(4) . .
N26 Ag2 N8 140.1(4) 4_575 1_455
N26 Ag2 N17 107.6(4) 4_575 .
N8 Ag2 N17 101.6(4) 1_455 .
N26 Ag2 N23 100.7(4) 4_575 .
N8 Ag2 N23 110.4(4) 1_455 .
N17 Ag2 N23 81.0(4) . .
N8 Ag2' N26 145.2(19) 1_455 4_575
N8 Ag2' N17 107.7(15) 1_455 .
N26 Ag2' N17 100.0(12) 4_575 .
N8 Ag2' N23 114.2(16) 1_455 .
N26 Ag2' N23 91.9(10) 4_575 .
N17 Ag2' N23 77.2(10) . .
N20 Ag3 N2 138.8(4) 1_655 4_676
N20 Ag3 N29 110.5(4) 1_655 .
N2 Ag3 N29 104.6(4) 4_676 .
N20 Ag3 N35 105.4(4) 1_655 .
N2 Ag3 N35 100.1(4) 4_676 .
N29 Ag3 N35 81.8(4) . .
N16 Ag4 N38 122.8(4) . 2_554
N16 Ag4 N47 120.9(4) . .
N38 Ag4 N47 102.2(4) 2_554 .
N16 Ag4 N41 120.5(4) . .
N38 Ag4 N41 101.4(3) 2_554 .
N47 Ag4 N41 79.8(4) . .
C4 N1 C1 119.9(11) . .
N12 C1 N1 116.7(11) . .
N12 C1 C2 125.2(12) . .
N1 C1 C2 117.9(11) . .
N2 C2 C1 119.7(12) . .
N2 C2 H2A 120.1 . .
C1 C2 H2A 120.1 . .
C3 N2 C2 122.1(11) . .
C3 N2 Ag3 122.4(9) . 4_575
C2 N2 Ag3 113.9(8) . 4_575
N2 C3 C4 119.5(12) . .
N2 C3 H3A 120.2 . .
C4 C3 H3A 120.2 . .
N1 C4 N3 115.7(11) . .
N1 C4 C3 120.3(12) . .
N3 C4 C3 123.3(12) . .
C4 N3 C6 120.9(10) . .
C4 N3 C5 120.8(11) . .
C6 N3 C5 118.3(10) . .
N3 C5 H5A 109.5 . .
N3 C5 H5B 109.5 . .
H5A C5 H5B 109.5 . .
N3 C5 H5C 109.5 . .
H5A C5 H5C 109.5 . .
H5B C5 H5C 109.5 . .
C6 N4 C9 115.5(10) . .
N4 C6 C7 121.4(10) . .
N4 C6 N3 117.6(11) . .
C7 C6 N3 120.7(11) . .
N5 C7 C6 123.1(11) . .
N5 C7 H7A 118.5 . .
C6 C7 H7A 118.5 . .
C8 N5 C7 114.4(10) . .
C8 N5 Ag1 124.6(8) . .
C7 N5 Ag1 117.5(8) . .
N5 C8 C9 122.6(11) . .
N5 C8 H8A 118.7 . .
C9 C8 H8A 118.7 . .
C8 C9 N4 122.8(11) . .
C8 C9 N6 121.0(11) . .
N4 C9 N6 116.1(11) . .
C11 N6 C9 117.2(10) . .
C11 N6 C10 117.1(11) . .
C9 N6 C10 118.4(11) . .
N6 C10 H10A 109.5 . .
N6 C10 H10B 109.5 . .
H10A C10 H10B 109.5 . .
N6 C10 H10C 109.5 . .
H10A C10 H10C 109.5 . .
H10B C10 H10C 109.5 . .
C14 N7 C11 117.5(12) . .
N7 C11 C12 121.4(12) . .
N7 C11 N6 114.1(12) . .
C12 C11 N6 124.4(11) . .
N8 C12 C11 120.5(12) . .
N8 C12 H12A 119.7 . .
C11 C12 H12A 119.7 . .
C13 N8 C12 118.9(11) . .
C13 N8 Ag2' 122.3(14) . 1_655
C12 N8 Ag2' 118.5(14) . 1_655
C13 N8 Ag2 121.2(8) . 1_655
C12 N8 Ag2 119.7(9) . 1_655
Ag2' N8 Ag2 1.3(12) 1_655 1_655
N8 C13 C14 121.6(12) . .
N8 C13 H13A 119.2 . .
C14 C13 H13A 119.2 . .
N7 C14 N9 119.0(12) . .
N7 C14 C13 119.9(12) . .
N9 C14 C13 121.1(13) . .
C14 N9 C16 116.2(11) . .
C14 N9 C15 121.4(12) . .
C16 N9 C15 115.2(11) . .
N9 C15 H15A 109.5 . .
N9 C15 H15B 109.5 . .
H15A C15 H15B 109.5 . .
N9 C15 H15C 109.5 . .
H15A C15 H15C 109.5 . .
H15B C15 H15C 109.5 . .
C19 N10 C16 115.8(11) . .
N10 C16 C17 123.6(13) . .
N10 C16 N9 116.1(12) . .
C17 C16 N9 120.2(12) . .
N11 C17 C16 120.5(12) . .
N11 C17 H17A 119.7 . .
C16 C17 H17A 119.7 . .
C17 N11 C18 118.2(12) . .
C17 N11 Ag1 118.5(9) . .
C18 N11 Ag1 116.8(9) . .
N11 C18 C19 119.4(13) . .
N11 C18 H18A 120.3 . .
C19 C18 H18A 120.3 . .
N10 C19 N12 120.4(11) . .
N10 C19 C18 122.3(12) . .
N12 C19 C18 117.2(13) . .
C1 N12 C19 119.7(11) . .
C1 N12 C20 122.9(11) . .
C19 N12 C20 117.4(10) . .
N12 C20 H20A 109.5 . .
N12 C20 H20B 109.5 . .
H20A C20 H20B 109.5 . .
N12 C20 H20C 109.5 . .
H20A C20 H20C 109.5 . .
H20B C20 H20C 109.5 . .
C21 N13 C24 116.5(10) . .
N13 C21 N24 115.3(12) . .
N13 C21 C22 121.8(11) . .
N24 C21 C22 122.9(11) . .
N14 C22 C21 121.3(12) . .
N14 C22 H22A 119.4 . .
C21 C22 H22A 119.4 . .
C22 N14 C23 118.1(12) . .
C22 N14 Ag1 120.4(9) . .
C23 N14 Ag1 121.3(9) . .
N14 C23 C24 122.3(13) . .
N14 C23 H23A 118.9 . .
C24 C23 H23A 118.9 . .
N13 C24 C23 120.0(11) . .
N13 C24 N15 115.8(10) . .
C23 C24 N15 124.0(11) . .
C24 N15 C26 116.9(10) . .
C24 N15 C25 122.3(10) . .
C26 N15 C25 120.7(11) . .
N15 C25 H25A 109.5 . .
N15 C25 H25B 109.5 . .
H25A C25 H25B 109.5 . .
N15 C25 H25C 109.5 . .
H25A C25 H25C 109.5 . .
H25B C25 H25C 109.5 . .
C29 N16 C26 122.1(10) . .
C29 N16 Ag4 118.0(8) . .
C26 N16 Ag4 119.7(8) . .
N16 C26 N15 121.0(11) . .
N16 C26 C27 118.2(11) . .
N15 C26 C27 120.8(11) . .
N17 C27 C26 122.1(12) . .
N17 C27 H27A 118.9 . .
C26 C27 H27A 118.9 . .
C27 N17 C28 117.0(11) . .
C27 N17 Ag2 115.1(9) . .
C28 N17 Ag2 117.2(8) . .
C27 N17 Ag2' 121.1(11) . .
C28 N17 Ag2' 112.9(11) . .
Ag2 N17 Ag2' 6.0(7) . .
N17 C28 C29 120.8(11) . .
N17 C28 H28A 119.6 . .
C29 C28 H28A 119.6 . .
N16 C29 N18 120.5(11) . .
N16 C29 C28 119.6(11) . .
N18 C29 C28 119.9(11) . .
C29 N18 C31 116.8(10) . .
C29 N18 C30 121.4(10) . .
C31 N18 C30 121.1(10) . .
N18 C30 H30A 109.5 . .
N18 C30 H30B 109.5 . .
H30A C30 H30B 109.5 . .
N18 C30 H30C 109.5 . .
H30A C30 H30C 109.5 . .
H30B C30 H30C 109.5 . .
C31 N19 C34 114.6(11) . .
N19 C31 C32 124.0(11) . .
N19 C31 N18 113.8(10) . .
C32 C31 N18 121.8(11) . .
N20 C32 C31 120.3(12) . .
N20 C32 H32A 119.9 . .
C31 C32 H32A 119.9 . .
C32 N20 C33 119.3(12) . .
C32 N20 Ag3 128.5(10) . 1_455
C33 N20 Ag3 112.1(9) . 1_455
N20 C33 C34 118.7(12) . .
N20 C33 H33A 120.6 . .
C34 C33 H33A 120.6 . .
N19 C34 N21 114.4(12) . .
N19 C34 C33 123.0(13) . .
N21 C34 C33 122.6(12) . .
C34 N21 C36 118.7(10) . .
C34 N21 C35 120.6(13) . .
C36 N21 C35 114.5(13) . .
N21 C35 H35A 109.5 . .
N21 C35 H35B 109.5 . .
H35A C35 H35B 109.5 . .
N21 C35 H35C 109.5 . .
H35A C35 H35C 109.5 . .
H35B C35 H35C 109.5 . .
C36 N22 C39 116.2(11) . .
N22 C36 C37 123.6(12) . .
N22 C36 N21 119.1(12) . .
C37 C36 N21 117.2(12) . .
N23 C37 C36 118.5(12) . .
N23 C37 H37A 120.7 . .
C36 C37 H37A 120.7 . .
C37 N23 C38 119.6(12) . .
C37 N23 Ag2 116.5(9) . .
C38 N23 Ag2 120.5(9) . .
C37 N23 Ag2' 111.7(11) . .
C38 N23 Ag2' 125.6(11) . .
Ag2 N23 Ag2' 5.0(7) . .
N23 C38 C39 121.8(14) . .
N23 C38 H38A 119.1 . .
C39 C38 H38A 119.1 . .
N22 C39 C38 120.2(11) . .
N22 C39 N24 119.0(11) . .
C38 C39 N24 120.7(12) . .
C21 N24 C39 116.7(11) . .
C21 N24 C40 120.7(11) . .
C39 N24 C40 118.6(11) . .
N24 C40 H40A 109.5 . .
N24 C40 H40B 109.5 . .
H40A C40 H40B 109.5 . .
N24 C40 H40C 109.5 . .
H40A C40 H40C 109.5 . .
H40B C40 H40C 109.5 . .
C44 N25 C41 118.9(12) . .
N25 C41 N36 118.7(11) . .
N25 C41 C42 120.6(13) . .
N36 C41 C42 120.7(13) . .
N26 C42 C41 118.4(12) . .
N26 C42 H42A 120.8 . .
C41 C42 H42A 120.8 . .
C42 N26 C43 119.9(11) . .
C42 N26 Ag2 123.9(9) . 4_676
C43 N26 Ag2 115.5(9) . 4_676
C42 N26 Ag2' 122.7(12) . 4_676
C43 N26 Ag2' 115.7(12) . 4_676
Ag2 N26 Ag2' 4.6(9) 4_676 4_676
N26 C43 C44 119.3(13) . .
N26 C43 H43A 120.3 . .
C44 C43 H43A 120.3 . .
N25 C44 N27 114.9(12) . .
N25 C44 C43 122.7(13) . .
N27 C44 C43 122.3(12) . .
C44 N27 C46 121.4(11) . .
C44 N27 C45 119.2(12) . .
C46 N27 C45 118.1(11) . .
N27 C45 H45A 109.5 . .
N27 C45 H45B 109.5 . .
H45A C45 H45B 109.5 . .
N27 C45 H45C 109.5 . .
H45A C45 H45C 109.5 . .
H45B C45 H45C 109.5 . .
C46 N28 C49 114.3(10) . .
N28 C46 C47 121.8(11) . .
N28 C46 N27 115.7(10) . .
C47 C46 N27 122.0(11) . .
N29 C47 C46 122.5(12) . .
N29 C47 H47A 118.7 . .
C46 C47 H47A 118.7 . .
C48 N29 C47 115.7(11) . .
C48 N29 Ag3 117.5(8) . .
C47 N29 Ag3 119.1(8) . .
N29 C48 C49 124.7(11) . .
N29 C48 H48A 117.7 . .
C49 C48 H48A 117.7 . .
C48 C49 N30 125.0(12) . .
C48 C49 N28 120.5(11) . .
N30 C49 N28 114.2(11) . .
C51 N30 C49 116.5(11) . .
C51 N30 C50 124.6(12) . .
C49 N30 C50 118.9(11) . .
N30 C50 H50A 109.5 . .
N30 C50 H50B 109.5 . .
H50A C50 H50B 109.5 . .
N30 C50 H50C 109.5 . .
H50A C50 H50C 109.5 . .
H50B C50 H50C 109.5 . .
C51 N31 C54 120.2(12) . .
N31 C51 N30 117.9(12) . .
N31 C51 C52 119.2(13) . .
N30 C51 C52 122.9(12) . .
N32 C52 C51 119.0(12) . .
N32 C52 H52A 120.5 . .
C51 C52 H52A 120.5 . .
C52 N32 C53 122.7(11) . .
C52 N32 Ag1 117.1(9) . .
C53 N32 Ag1 120.2(8) . .
N32 C53 C54 117.9(12) . .
N32 C53 H53A 121.1 . .
C54 C53 H53A 121.1 . .
N31 C54 N33 118.5(13) . .
N31 C54 C53 120.7(14) . .
N33 C54 C53 120.6(15) . .
C56 N33 C54 116.4(11) . .
C56 N33 C55 119.4(10) . .
C54 N33 C55 120.9(11) . .
N33 C55 H55A 109.5 . .
N33 C55 H55B 109.5 . .
H55A C55 H55B 109.5 . .
N33 C55 H55C 109.5 . .
H55A C55 H55C 109.5 . .
H55B C55 H55C 109.5 . .
C59 N34 C56 114.9(11) . .
N34 C56 C57 120.6(12) . .
N34 C56 N33 116.6(12) . .
C57 C56 N33 122.6(11) . .
N35 C57 C56 124.2(12) . .
N35 C57 H57A 117.9 . .
C56 C57 H57A 117.9 . .
C57 N35 C58 116.7(11) . .
C57 N35 Ag3 121.3(9) . .
C58 N35 Ag3 116.1(8) . .
C59 C58 N35 120.3(12) . .
C59 C58 H58A 119.8 . .
N35 C58 H58A 119.8 . .
N34 C59 C58 122.9(12) . .
N34 C59 N36 117.2(12) . .
C58 C59 N36 119.7(12) . .
C59 N36 C41 113.5(10) . .
C59 N36 C60 120.8(11) . .
C41 N36 C60 120.0(12) . .
N36 C60 H60A 109.5 . .
N36 C60 H60B 109.5 . .
H60A C60 H60B 109.5 . .
N36 C60 H60C 109.5 . .
H60A C60 H60C 109.5 . .
H60B C60 H60C 109.5 . .
C64 N37 C61 118.7(11) . .
N37 C61 C62 121.4(12) . .
N37 C61 N48 116.1(11) . .
C62 C61 N48 122.5(12) . .
N38 C62 C61 120.2(11) . .
N38 C62 H62A 119.9 . .
C61 C62 H62A 119.9 . .
C63 N38 C62 119.4(11) . .
C63 N38 Ag4 120.3(8) . 2_544
C62 N38 Ag4 118.1(8) . 2_544
N38 C63 C64 120.2(12) . .
N38 C63 H63A 119.9 . .
C64 C63 H63A 119.9 . .
N37 C64 N39 116.6(11) . .
N37 C64 C63 120.1(12) . .
N39 C64 C63 123.3(12) . .
C64 N39 C66 118.3(10) . .
C64 N39 C65 118.9(10) . .
C66 N39 C65 114.5(10) . .
N39 C65 H65A 109.5 . .
N39 C65 H65B 109.5 . .
H65A C65 H65B 109.5 . .
N39 C65 H65C 109.5 . .
H65A C65 H65C 109.5 . .
H65B C65 H65C 109.5 . .
C69 N40 C66 116.6(10) . .
C67 C66 N40 120.3(11) . .
C67 C66 N39 119.8(12) . .
N40 C66 N39 119.5(11) . .
N41 C67 C66 122.4(12) . .
N41 C67 H67A 118.8 . .
C66 C67 H67A 118.8 . .
C68 N41 C67 116.1(11) . .
C68 N41 Ag4 119.2(8) . .
C67 N41 Ag4 117.7(8) . .
N41 C68 C69 122.4(12) . .
N41 C68 H68A 118.8 . .
C69 C68 H68A 118.8 . .
N40 C69 C68 122.1(12) . .
N40 C69 N42 118.5(12) . .
C68 C69 N42 119.3(11) . .
C69 N42 C71 118.5(10) . .
C69 N42 C70 117.0(12) . .
C71 N42 C70 121.0(11) . .
N42 C70 H70A 109.5 . .
N42 C70 H70B 109.5 . .
H70A C70 H70B 109.5 . .
N42 C70 H70C 109.5 . .
H70A C70 H70C 109.5 . .
H70B C70 H70C 109.5 . .
C71 N43 C74 120.2(13) . .
N43 C71 C72 123.8(15) . .
N43 C71 N42 115.5(11) . .
C72 C71 N42 120.7(13) . .
N44 C72 C71 118.2(16) . .
N44 C72 H72A 120.9 . .
C71 C72 H72A 120.9 . .
C73 N44 C72 120.6(14) . .
N44 C73 C74 120.4(15) . .
N44 C73 H73A 119.8 . .
C74 C73 H73A 119.8 . .
N43 C74 N45 117.1(13) . .
N43 C74 C73 116.7(15) . .
N45 C74 C73 126.2(15) . .
C74 N45 C76 118.4(12) . .
C74 N45 C75 116.6(12) . .
C76 N45 C75 120.9(12) . .
N45 C75 H75A 109.5 . .
N45 C75 H75B 109.5 . .
H75A C75 H75B 109.5 . .
N45 C75 H75C 109.5 . .
H75A C75 H75C 109.5 . .
H75B C75 H75C 109.5 . .
C76 N46 C79 115.4(11) . .
N46 C76 N45 118.3(12) . .
N46 C76 C77 120.4(12) . .
N45 C76 C77 121.1(11) . .
N47 C77 C76 122.0(11) . .
N47 C77 H77A 119.0 . .
C76 C77 H77A 119.0 . .
C77 N47 C78 119.1(11) . .
C77 N47 Ag4 118.6(9) . .
C78 N47 Ag4 118.3(9) . .
N47 C78 C79 118.9(13) . .
N47 C78 H78A 120.6 . .
C79 C78 H78A 120.6 . .
N46 C79 C78 124.1(13) . .
N46 C79 N48 115.9(12) . .
C78 C79 N48 119.9(14) . .
C79 N48 C61 115.5(11) . .
C79 N48 C80 120.8(13) . .
C61 N48 C80 117.8(12) . .
N48 C80 H80A 109.5 . .
N48 C80 H80B 109.5 . .
H80A C80 H80B 109.5 . .
N48 C80 H80C 109.5 . .
H80A C80 H80C 109.5 . .
H80B C80 H80C 109.5 . .
F13 B1 F14 114.9(17) . .
F13 B1 F12 108.4(18) . .
F14 B1 F12 113.2(19) . .
F13 B1 F11 108.4(19) . .
F14 B1 F11 106.5(18) . .
F12 B1 F11 104.8(17) . .
F21 B2 F22 111(3) . .
F21 B2 F23 113(2) . .
F22 B2 F23 110(2) . .
F21 B2 F24 114(2) . .
F22 B2 F24 104(2) . .
F23 B2 F24 105(2) . .
F31 B3 F33 112(2) . .
F31 B3 F34 113(2) . .
F33 B3 F34 106.5(17) . .
F31 B3 F32 113.7(18) . .
F33 B3 F32 106(2) . .
F34 B3 F32 105.7(19) . .
F42 B4 F43 108.5(17) . .
F42 B4 F41 120(3) . .
F43 B4 F41 94(2) . .
F42 B4 F44 112.9(18) . .
F43 B4 F44 115.7(19) . .
F41 B4 F44 104.9(19) . .

loop_
_geom_bond_atom_site_label_1
_geom_bond_atom_site_label_2
_geom_bond_distance
_geom_bond_site_symmetry_2
Ag1 N32 2.253(10) .
Ag1 N14 2.269(11) .
Ag1 N5 2.367(10) .
Ag1 N11 2.574(11) .
Ag2 N26 2.220(11) 4_575
Ag2 N8 2.235(11) 1_455
Ag2 N17 2.454(11) .
Ag2 N23 2.491(11) .
Ag2' N8 1.97(3) 1_455
Ag2' N26 2.41(3) 4_575
Ag2' N17 2.51(4) .
Ag2' N23 2.63(4) .
Ag3 N20 2.228(11) 1_655
Ag3 N2 2.288(10) 4_676
Ag3 N29 2.373(10) .
Ag3 N35 2.482(11) .
Ag4 N16 2.266(9) .
Ag4 N38 2.318(10) 2_554
Ag4 N47 2.389(10) .
Ag4 N41 2.419(10) .
N1 C4 1.317(17) .
N1 C1 1.363(17) .
C1 N12 1.335(16) .
C1 C2 1.432(17) .
C2 N2 1.308(17) .
C2 H2A 0.9300 .
N2 C3 1.302(16) .
N2 Ag3 2.288(10) 4_575
C3 C4 1.411(17) .
C3 H3A 0.9300 .
C4 N3 1.388(16) .
N3 C6 1.407(15) .
N3 C5 1.490(16) .
C5 H5A 0.9600 .
C5 H5B 0.9600 .
C5 H5C 0.9600 .
N4 C6 1.319(15) .
N4 C9 1.355(15) .
C6 C7 1.385(18) .
C7 N5 1.348(15) .
C7 H7A 0.9300 .
N5 C8 1.336(15) .
C8 C9 1.354(18) .
C8 H8A 0.9300 .
C9 N6 1.435(16) .
N6 C11 1.415(17) .
N6 C10 1.489(16) .
C10 H10A 0.9600 .
C10 H10B 0.9600 .
C10 H10C 0.9600 .
N7 C14 1.328(17) .
N7 C11 1.392(17) .
C11 C12 1.399(19) .
C12 N8 1.343(17) .
C12 H12A 0.9300 .
N8 C13 1.325(17) .
N8 Ag2' 1.97(3) 1_655
N8 Ag2 2.235(11) 1_655
C13 C14 1.449(18) .
C13 H13A 0.9300 .
C14 N9 1.336(17) .
N9 C16 1.451(18) .
N9 C15 1.476(17) .
C15 H15A 0.9600 .
C15 H15B 0.9600 .
C15 H15C 0.9600 .
N10 C19 1.321(18) .
N10 C16 1.333(17) .
C16 C17 1.416(18) .
C17 N11 1.319(16) .
C17 H17A 0.9300 .
N11 C18 1.357(18) .
C18 C19 1.45(2) .
C18 H18A 0.9300 .
C19 N12 1.407(16) .
N12 C20 1.466(19) .
C20 H20A 0.9600 .
C20 H20B 0.9600 .
C20 H20C 0.9600 .
N13 C21 1.346(16) .
N13 C24 1.361(15) .
C21 N24 1.382(17) .
C21 C22 1.404(19) .
C22 N14 1.272(17) .
C22 H22A 0.9300 .
N14 C23 1.363(18) .
C23 C24 1.367(18) .
C23 H23A 0.9300 .
C24 N15 1.377(16) .
N15 C26 1.387(16) .
N15 C25 1.462(16) .
C25 H25A 0.9600 .
C25 H25B 0.9600 .
C25 H25C 0.9600 .
N16 C29 1.306(16) .
N16 C26 1.341(16) .
C26 C27 1.448(17) .
C27 N17 1.342(17) .
C27 H27A 0.9300 .
N17 C28 1.372(17) .
C28 C29 1.446(18) .
C28 H28A 0.9300 .
C29 N18 1.385(15) .
N18 C31 1.434(16) .
N18 C30 1.473(16) .
C30 H30A 0.9600 .
C30 H30B 0.9600 .
C30 H30C 0.9600 .
N19 C31 1.338(16) .
N19 C34 1.339(16) .
C31 C32 1.385(17) .
C32 N20 1.288(17) .
C32 H32A 0.9300 .
N20 C33 1.370(19) .
N20 Ag3 2.228(11) 1_455
C33 C34 1.393(19) .
C33 H33A 0.9300 .
C34 N21 1.361(18) .
N21 C36 1.459(17) .
N21 C35 1.493(19) .
C35 H35A 0.9600 .
C35 H35B 0.9600 .
C35 H35C 0.9600 .
N22 C36 1.317(17) .
N22 C39 1.348(17) .
C36 C37 1.385(17) .
C37 N23 1.307(17) .
C37 H37A 0.9300 .
N23 C38 1.312(17) .
C38 C39 1.370(19) .
C38 H38A 0.9300 .
C39 N24 1.444(15) .
N24 C40 1.466(17) .
C40 H40A 0.9600 .
C40 H40B 0.9600 .
C40 H40C 0.9600 .
N25 C44 1.297(16) .
N25 C41 1.354(18) .
C41 N36 1.418(18) .
C41 C42 1.446(18) .
C42 N26 1.343(17) .
C42 H42A 0.9300 .
N26 C43 1.360(19) .
N26 Ag2 2.220(11) 4_676
N26 Ag2' 2.41(3) 4_676
C43 C44 1.404(19) .
C43 H43A 0.9300 .
C44 N27 1.385(18) .
N27 C46 1.402(16) .
N27 C45 1.528(19) .
C45 H45A 0.9600 .
C45 H45B 0.9600 .
C45 H45C 0.9600 .
N28 C46 1.348(16) .
N28 C49 1.427(17) .
C46 C47 1.373(17) .
C47 N29 1.344(16) .
C47 H47A 0.9300 .
N29 C48 1.323(16) .
C48 C49 1.330(18) .
C48 H48A 0.9300 .
C49 N30 1.417(16) .
N30 C51 1.342(18) .
N30 C50 1.431(19) .
C50 H50A 0.9600 .
C50 H50B 0.9600 .
C50 H50C 0.9600 .
N31 C51 1.323(18) .
N31 C54 1.34(2) .
C51 C52 1.456(18) .
C52 N32 1.310(17) .
C52 H52A 0.9300 .
N32 C53 1.329(16) .
C53 C54 1.430(19) .
C53 H53A 0.9300 .
C54 N33 1.406(19) .
N33 C56 1.404(16) .
N33 C55 1.474(16) .
C55 H55A 0.9600 .
C55 H55B 0.9600 .
C55 H55C 0.9600 .
N34 C59 1.371(17) .
N34 C56 1.391(17) .
C56 C57 1.395(19) .
C57 N35 1.287(15) .
C57 H57A 0.9300 .
N35 C58 1.405(18) .
C58 C59 1.38(2) .
C58 H58A 0.9300 .
C59 N36 1.392(17) .
N36 C60 1.47(2) .
C60 H60A 0.9600 .
C60 H60B 0.9600 .
C60 H60C 0.9600 .
N37 C64 1.323(17) .
N37 C61 1.329(17) .
C61 C62 1.382(17) .
C61 N48 1.428(18) .
C62 N38 1.331(15) .
C62 H62A 0.9300 .
N38 C63 1.315(16) .
N38 Ag4 2.318(10) 2_544
C63 C64 1.420(18) .
C63 H63A 0.9300 .
C64 N39 1.335(16) .
N39 C66 1.403(15) .
N39 C65 1.493(16) .
C65 H65A 0.9600 .
C65 H65B 0.9600 .
C65 H65C 0.9600 .
N40 C69 1.288(16) .
N40 C66 1.380(16) .
C66 C67 1.362(18) .
C67 N41 1.348(16) .
C67 H67A 0.9300 .
N41 C68 1.298(16) .
C68 C69 1.401(18) .
C68 H68A 0.9300 .
C69 N42 1.430(16) .
N42 C71 1.436(19) .
N42 C70 1.456(18) .
C70 H70A 0.9600 .
C70 H70B 0.9600 .
C70 H70C 0.9600 .
N43 C71 1.312(17) .
N43 C74 1.342(19) .
C71 C72 1.37(2) .
C72 N44 1.37(2) .
C72 H72A 0.9300 .
N44 C73 1.30(2) .
C73 C74 1.49(2) .
C73 H73A 0.9300 .
C74 N45 1.36(2) .
N45 C76 1.365(17) .
N45 C75 1.49(2) .
C75 H75A 0.9600 .
C75 H75B 0.9600 .
C75 H75C 0.9600 .
N46 C76 1.339(16) .
N46 C79 1.349(19) .
C76 C77 1.403(18) .
C77 N47 1.307(17) .
C77 H77A 0.9300 .
N47 C78 1.327(16) .
C78 C79 1.375(19) .
C78 H78A 0.9300 .
C79 N48 1.407(18) .
N48 C80 1.487(19) .
C80 H80A 0.9600 .
C80 H80B 0.9600 .
C80 H80C 0.9600 .
B1 F13 1.35(2) .
B1 F14 1.36(3) .
B1 F12 1.37(3) .
B1 F11 1.42(3) .
B2 F21 1.18(3) .
B2 F22 1.32(3) .
B2 F23 1.38(3) .
B2 F24 1.39(3) .
B3 F31 1.32(3) .
B3 F33 1.36(3) .
B3 F34 1.40(2) .
B3 F32 1.42(3) .
B4 F42 1.324(14) .
B4 F43 1.333(15) .
B4 F41 1.335(16) .
B4 F44 1.343(14) .

loop_
_geom_torsion_atom_site_label_1
_geom_torsion_atom_site_label_2
_geom_torsion_atom_site_label_3
_geom_torsion_atom_site_label_4
_geom_torsion
_geom_torsion_site_symmetry_1
_geom_torsion_site_symmetry_4
C4 N1 C1 N12 -176.9(12) . .
C4 N1 C1 C2 6.4(18) . .
N12 C1 C2 N2 -179.6(12) . .
N1 C1 C2 N2 -3.3(18) . .
C1 C2 N2 C3 1.6(18) . .
C1 C2 N2 Ag3 167.7(9) . 4_575
C2 N2 C3 C4 -2.8(18) . .
Ag3 N2 C3 C4 -167.8(9) 4_575 .
C1 N1 C4 N3 -178.7(11) . .
C1 N1 C4 C3 -7.8(18) . .
N2 C3 C4 N1 6.0(19) . .
N2 C3 C4 N3 176.2(12) . .
N1 C4 N3 C6 -4.9(18) . .
C3 C4 N3 C6 -175.5(12) . .
N1 C4 N3 C5 174.9(12) . .
C3 C4 N3 C5 4.3(19) . .
C9 N4 C6 C7 -2.0(17) . .
C9 N4 C6 N3 -175.3(10) . .
C4 N3 C6 N4 102.5(14) . .
C5 N3 C6 N4 -77.3(16) . .
C4 N3 C6 C7 -70.9(16) . .
C5 N3 C6 C7 109.3(14) . .
N4 C6 C7 N5 -1.6(18) . .
N3 C6 C7 N5 171.5(11) . .
C6 C7 N5 C8 4.5(17) . .
C6 C7 N5 Ag1 -155.4(9) . .
N32 Ag1 N5 C8 12.6(11) . .
N14 Ag1 N5 C8 -179.3(9) . .
N11 Ag1 N5 C8 -76.9(10) . .
N32 Ag1 N5 C7 170.3(8) . .
N14 Ag1 N5 C7 -21.7(10) . .
N11 Ag1 N5 C7 80.8(9) . .
C7 N5 C8 C9 -4.2(17) . .
Ag1 N5 C8 C9 154.1(9) . .
N5 C8 C9 N4 0.9(18) . .
N5 C8 C9 N6 -175.3(11) . .
C6 N4 C9 C8 2.3(17) . .
C6 N4 C9 N6 178.7(10) . .
C8 C9 N6 C11 72.1(16) . .
N4 C9 N6 C11 -104.3(13) . .
C8 C9 N6 C10 -138.6(12) . .
N4 C9 N6 C10 45.0(15) . .
C14 N7 C11 C12 -3.4(19) . .
C14 N7 C11 N6 173.1(12) . .
C9 N6 C11 N7 1.1(17) . .
C10 N6 C11 N7 -148.6(12) . .
C9 N6 C11 C12 177.5(13) . .
C10 N6 C11 C12 27.7(19) . .
N7 C11 C12 N8 0(2) . .
N6 C11 C12 N8 -175.7(13) . .
C11 C12 N8 C13 0(2) . .
C11 C12 N8 Ag2' 174.4(16) . 1_655
C11 C12 N8 Ag2 175.0(10) . 1_655
C12 N8 C13 C14 1.7(19) . .
Ag2' N8 C13 C14 -172.1(16) 1_655 .
Ag2 N8 C13 C14 -172.9(9) 1_655 .
C11 N7 C14 N9 -176.8(12) . .
C11 N7 C14 C13 5.3(18) . .
N8 C13 C14 N7 -5(2) . .
N8 C13 C14 N9 177.4(12) . .
N7 C14 N9 C16 3.0(18) . .
C13 C14 N9 C16 -179.1(12) . .
N7 C14 N9 C15 152.0(13) . .
C13 C14 N9 C15 -30.2(19) . .
C19 N10 C16 C17 -1.8(18) . .
C19 N10 C16 N9 -178.2(11) . .
C14 N9 C16 N10 103.6(14) . .
C15 N9 C16 N10 -47.2(16) . .
C14 N9 C16 C17 -72.9(16) . .
C15 N9 C16 C17 136.2(13) . .
N10 C16 C17 N11 1(2) . .
N9 C16 C17 N11 177.3(12) . .
C16 C17 N11 C18 2.1(19) . .
C16 C17 N11 Ag1 -148.6(10) . .
N32 Ag1 N11 C17 -43.8(10) . .
N14 Ag1 N11 C17 -179.6(9) . .
N5 Ag1 N11 C17 70.5(9) . .
N32 Ag1 N11 C18 165.1(10) . .
N14 Ag1 N11 C18 29.2(11) . .
N5 Ag1 N11 C18 -80.6(10) . .
C17 N11 C18 C19 -4.2(19) . .
Ag1 N11 C18 C19 147.0(10) . .
C16 N10 C19 N12 175.5(11) . .
C16 N10 C19 C18 -0.5(18) . .
N11 C18 C19 N10 4(2) . .
N11 C18 C19 N12 -172.5(12) . .
N1 C1 N12 C19 -1.6(18) . .
C2 C1 N12 C19 174.8(12) . .
N1 C1 N12 C20 -179.8(12) . .
C2 C1 N12 C20 -3(2) . .
N10 C19 N12 C1 -98.4(15) . .
C18 C19 N12 C1 77.7(16) . .
N10 C19 N12 C20 79.9(16) . .
C18 C19 N12 C20 -104.0(14) . .
C24 N13 C21 N24 178.8(11) . .
C24 N13 C21 C22 1.2(18) . .
N13 C21 C22 N14 -2(2) . .
N24 C21 C22 N14 -179.2(13) . .
C21 C22 N14 C23 2.5(19) . .
C21 C22 N14 Ag1 177.4(9) . .
N32 Ag1 N14 C22 -71.1(12) . .
N5 Ag1 N14 C22 123.7(10) . .
N11 Ag1 N14 C22 38.3(11) . .
N32 Ag1 N14 C23 103.6(11) . .
N5 Ag1 N14 C23 -61.6(11) . .
N11 Ag1 N14 C23 -147.0(10) . .
C22 N14 C23 C24 -3(2) . .
Ag1 N14 C23 C24 -177.8(9) . .
C21 N13 C24 C23 -1.5(17) . .
C21 N13 C24 N15 -176.2(11) . .
N14 C23 C24 N13 2.5(19) . .
N14 C23 C24 N15 176.6(12) . .
N13 C24 N15 C26 1.3(16) . .
C23 C24 N15 C26 -173.1(12) . .
N13 C24 N15 C25 177.6(11) . .
C23 C24 N15 C25 3.2(19) . .
N38 Ag4 N16 C29 -93.5(9) 2_554 .
N47 Ag4 N16 C29 39.3(10) . .
N41 Ag4 N16 C29 135.7(8) . .
N38 Ag4 N16 C26 92.2(9) 2_554 .
N47 Ag4 N16 C26 -135.0(8) . .
N41 Ag4 N16 C26 -38.6(10) . .
C29 N16 C26 N15 -179.0(11) . .
Ag4 N16 C26 N15 -4.9(14) . .
C29 N16 C26 C27 3.5(17) . .
Ag4 N16 C26 C27 177.6(8) . .
C24 N15 C26 N16 105.7(13) . .
C25 N15 C26 N16 -70.6(16) . .
C24 N15 C26 C27 -76.8(15) . .
C25 N15 C26 C27 106.8(14) . .
N16 C26 C27 N17 0.7(19) . .
N15 C26 C27 N17 -176.8(12) . .
C26 C27 N17 C28 -4.8(19) . .
C26 C27 N17 Ag2 -148.4(10) . .
C26 C27 N17 Ag2' -149.6(14) . .
N26 Ag2 N17 C27 -28.1(10) 4_575 .
N8 Ag2 N17 C27 179.5(9) 1_455 .
N23 Ag2 N17 C27 70.4(9) . .
N26 Ag2 N17 C28 -171.6(9) 4_575 .
N8 Ag2 N17 C28 36.0(10) 1_455 .
N23 Ag2 N17 C28 -73.1(9) . .
N26 Ag2 N17 Ag2' 142(9) 4_575 .
N8 Ag2 N17 Ag2' -10(9) 1_455 .
N23 Ag2 N17 Ag2' -119(9) . .
N8 Ag2' N17 C27 178.4(13) 1_455 .
N26 Ag2' N17 C27 -22.9(18) 4_575 .
N23 Ag2' N17 C27 66.8(14) . .
N8 Ag2' N17 C28 32(2) 1_455 .
N26 Ag2' N17 C28 -168.9(11) 4_575 .
N23 Ag2' N17 C28 -79.2(11) . .
N8 Ag2' N17 Ag2 168(10) 1_455 .
N26 Ag2' N17 Ag2 -33(8) 4_575 .
N23 Ag2' N17 Ag2 57(8) . .
C27 N17 C28 C29 5.1(19) . .
Ag2 N17 C28 C29 148.0(9) . .
Ag2' N17 C28 C29 152.7(12) . .
C26 N16 C29 N18 175.5(10) . .
Ag4 N16 C29 N18 1.3(14) . .
C26 N16 C29 C28 -3.2(17) . .
Ag4 N16 C29 C28 -177.4(8) . .
N17 C28 C29 N16 -1.3(18) . .
N17 C28 C29 N18 180.0(11) . .
N16 C29 N18 C31 -104.2(13) . .
C28 C29 N18 C31 74.5(14) . .
N16 C29 N18 C30 85.7(15) . .
C28 C29 N18 C30 -95.6(15) . .
C34 N19 C31 C32 4.5(17) . .
C34 N19 C31 N18 177.7(10) . .
C29 N18 C31 N19 3.2(15) . .
C30 N18 C31 N19 173.3(11) . .
C29 N18 C31 C32 176.5(11) . .
C30 N18 C31 C32 -13.4(17) . .
N19 C31 C32 N20 -3.0(19) . .
N18 C31 C32 N20 -175.7(11) . .
C31 C32 N20 C33 1.4(18) . .
C31 C32 N20 Ag3 176.4(8) . 1_455
C32 N20 C33 C34 -1.6(19) . .
Ag3 N20 C33 C34 -177.5(9) 1_455 .
C31 N19 C34 N21 177.3(11) . .
C31 N19 C34 C33 -4.8(17) . .
N20 C33 C34 N19 3.5(19) . .
N20 C33 C34 N21 -178.7(12) . .
N19 C34 N21 C36 4.1(17) . .
C33 C34 N21 C36 -173.9(12) . .
N19 C34 N21 C35 154.8(13) . .
C33 C34 N21 C35 -23(2) . .
C39 N22 C36 C37 2.0(18) . .
C39 N22 C36 N21 -176.3(10) . .
C34 N21 C36 N22 102.9(15) . .
C35 N21 C36 N22 -49.5(17) . .
C34 N21 C36 C37 -75.5(15) . .
C35 N21 C36 C37 132.1(13) . .
N22 C36 C37 N23 -2.2(19) . .
N21 C36 C37 N23 176.2(11) . .
C36 C37 N23 C38 2.6(18) . .
C36 C37 N23 Ag2 -156.8(9) . .
C36 C37 N23 Ag2' -158.4(12) . .
N26 Ag2 N23 C37 -175.5(9) 4_575 .
N8 Ag2 N23 C37 -20.9(10) 1_455 .
N17 Ag2 N23 C37 78.1(9) . .
N26 Ag2 N23 C38 25.4(11) 4_575 .
N8 Ag2 N23 C38 180.0(10) 1_455 .
N17 Ag2 N23 C38 -81.0(10) . .
N26 Ag2 N23 Ag2' -158(10) 4_575 .
N8 Ag2 N23 Ag2' -3(10) 1_455 .
N17 Ag2 N23 Ag2' 96(10) . .
N8 Ag2' N23 C37 -21(2) 1_455 .
N26 Ag2' N23 C37 -177.0(11) 4_575 .
N17 Ag2' N23 C37 83.1(11) . .
N8 Ag2' N23 C38 179.6(14) 1_455 .
N26 Ag2' N23 C38 23.3(18) 4_575 .
N17 Ag2' N23 C38 -76.5(14) . .
N8 Ag2' N23 Ag2 176(11) 1_455 .
N26 Ag2' N23 Ag2 20(9) 4_575 .
N17 Ag2' N23 Ag2 -80(10) . .
C37 N23 C38 C39 -3.1(19) . .
Ag2 N23 C38 C39 155.4(9) . .
Ag2' N23 C38 C39 155.1(14) . .
C36 N22 C39 C38 -2.3(17) . .
C36 N22 C39 N24 173.5(11) . .
N23 C38 C39 N22 3.0(19) . .
N23 C38 C39 N24 -172.8(12) . .
N13 C21 N24 C39 -3.1(18) . .
C22 C21 N24 C39 174.4(12) . .
N13 C21 N24 C40 -160.4(12) . .
C22 C21 N24 C40 17(2) . .
N22 C39 N24 C21 -102.6(14) . .
C38 C39 N24 C21 73.3(16) . .
N22 C39 N24 C40 55.3(16) . .
C38 C39 N24 C40 -128.9(13) . .
C44 N25 C41 N36 -178.9(12) . .
C44 N25 C41 C42 -0.1(19) . .
N25 C41 C42 N26 -0.2(19) . .
N36 C41 C42 N26 178.5(12) . .
C41 C42 N26 C43 2.1(19) . .
C41 C42 N26 Ag2 171.7(9) . 4_676
C41 C42 N26 Ag2' 166.5(13) . 4_676
C42 N26 C43 C44 -3.6(19) . .
Ag2 N26 C43 C44 -174.1(10) 4_676 .
Ag2' N26 C43 C44 -169.1(13) 4_676 .
C41 N25 C44 N27 -177.9(12) . .
C41 N25 C44 C43 -1.5(19) . .
N26 C43 C44 N25 3(2) . .
N26 C43 C44 N27 179.6(12) . .
N25 C44 N27 C46 -1.9(18) . .
C43 C44 N27 C46 -178.4(12) . .
N25 C44 N27 C45 165.0(13) . .
C43 C44 N27 C45 -11(2) . .
C49 N28 C46 C47 -6.2(17) . .
C49 N28 C46 N27 -178.1(11) . .
C44 N27 C46 N28 109.1(14) . .
C45 N27 C46 N28 -58.0(17) . .
C44 N27 C46 C47 -62.8(17) . .
C45 N27 C46 C47 130.2(14) . .
N28 C46 C47 N29 8.7(19) . .
N27 C46 C47 N29 -179.9(11) . .
C46 C47 N29 C48 -5.1(18) . .
C46 C47 N29 Ag3 -153.9(9) . .
N20 Ag3 N29 C48 23.4(10) 1_655 .
N2 Ag3 N29 C48 -178.5(9) 4_676 .
N35 Ag3 N29 C48 -80.1(9) . .
N20 Ag3 N29 C47 171.6(9) 1_655 .
N2 Ag3 N29 C47 -30.3(10) 4_676 .
N35 Ag3 N29 C47 68.2(9) . .
C47 N29 C48 C49 -0.2(19) . .
Ag3 N29 C48 C49 149.1(11) . .
N29 C48 C49 N30 -171.0(12) . .
N29 C48 C49 N28 2(2) . .
C46 N28 C49 C48 1.1(18) . .
C46 N28 C49 N30 174.9(11) . .
C48 C49 N30 C51 83.2(17) . .
N28 C49 N30 C51 -90.3(14) . .
C48 C49 N30 C50 -94.0(17) . .
N28 C49 N30 C50 92.5(16) . .
C54 N31 C51 N30 -178.1(13) . .
C54 N31 C51 C52 0.4(19) . .
C49 N30 C51 N31 -1.4(18) . .
C50 N30 C51 N31 175.6(14) . .
C49 N30 C51 C52 -179.8(12) . .
C50 N30 C51 C52 -3(2) . .
N31 C51 C52 N32 3.6(18) . .
N30 C51 C52 N32 -178.0(12) . .
C51 C52 N32 C53 -6.3(18) . .
C51 C52 N32 Ag1 172.5(9) . .
N14 Ag1 N32 C52 -101.3(10) . .
N5 Ag1 N32 C52 63.5(10) . .
N11 Ag1 N32 C52 144.6(9) . .
N14 Ag1 N32 C53 77.5(10) . .
N5 Ag1 N32 C53 -117.7(9) . .
N11 Ag1 N32 C53 -36.6(9) . .
C52 N32 C53 C54 4.8(18) . .
Ag1 N32 C53 C54 -174.0(9) . .
C51 N31 C54 N33 -178.8(12) . .
C51 N31 C54 C53 -2(2) . .
N32 C53 C54 N31 -1(2) . .
N32 C53 C54 N33 176.3(12) . .
N31 C54 N33 C56 -7.2(19) . .
C53 C54 N33 C56 175.9(12) . .
N31 C54 N33 C55 152.1(12) . .
C53 C54 N33 C55 -25(2) . .
C59 N34 C56 C57 -3.9(18) . .
C59 N34 C56 N33 -179.2(11) . .
C54 N33 C56 N34 116.2(13) . .
C55 N33 C56 N34 -43.5(17) . .
C54 N33 C56 C57 -59.1(17) . .
C55 N33 C56 C57 141.2(13) . .
N34 C56 C57 N35 7(2) . .
N33 C56 C57 N35 -178.2(12) . .
C56 C57 N35 C58 -3.6(18) . .
C56 C57 N35 Ag3 -155.5(10) . .
N20 Ag3 N35 C57 -41.4(10) 1_655 .
N2 Ag3 N35 C57 171.2(9) 4_676 .
N29 Ag3 N35 C57 67.8(10) . .
N20 Ag3 N35 C58 166.6(9) 1_655 .
N2 Ag3 N35 C58 19.1(9) 4_676 .
N29 Ag3 N35 C58 -84.3(9) . .
C57 N35 C58 C59 -1.9(19) . .
Ag3 N35 C58 C59 151.5(10) . .
C56 N34 C59 C58 -1.5(18) . .
C56 N34 C59 N36 173.7(11) . .
N35 C58 C59 N34 5(2) . .
N35 C58 C59 N36 -170.6(11) . .
N34 C59 N36 C41 -88.9(14) . .
C58 C59 N36 C41 86.4(15) . .
N34 C59 N36 C60 64.4(18) . .
C58 C59 N36 C60 -120.2(17) . .
N25 C41 N36 C59 -11.2(17) . .
C42 C41 N36 C59 170.1(12) . .
N25 C41 N36 C60 -164.8(14) . .
C42 C41 N36 C60 16(2) . .
C64 N37 C61 C62 -3(2) . .
C64 N37 C61 N48 177.8(12) . .
N37 C61 C62 N38 2(2) . .
N48 C61 C62 N38 -178.5(13) . .
C61 C62 N38 C63 1(2) . .
C61 C62 N38 Ag4 164.0(10) . 2_544
C62 N38 C63 C64 -3(2) . .
Ag4 N38 C63 C64 -165.7(10) 2_544 .
C61 N37 C64 N39 -179.7(12) . .
C61 N37 C64 C63 1(2) . .
N38 C63 C64 N37 2(2) . .
N38 C63 C64 N39 -177.3(13) . .
N37 C64 N39 C66 11.2(19) . .
C63 C64 N39 C66 -169.5(13) . .
N37 C64 N39 C65 157.9(12) . .
C63 C64 N39 C65 -23(2) . .
C69 N40 C66 C67 1.0(16) . .
C69 N40 C66 N39 -172.1(10) . .
C64 N39 C66 C67 -78.5(16) . .
C65 N39 C66 C67 133.3(12) . .
C64 N39 C66 N40 94.6(14) . .
C65 N39 C66 N40 -53.6(15) . .
N40 C66 C67 N41 1.2(18) . .
N39 C66 C67 N41 174.2(11) . .
C66 C67 N41 C68 -4.1(18) . .
C66 C67 N41 Ag4 -154.6(9) . .
N16 Ag4 N41 C68 167.9(9) . .
N38 Ag4 N41 C68 28.4(10) 2_554 .
N47 Ag4 N41 C68 -72.2(10) . .
N16 Ag4 N41 C67 -42.5(11) . .
N38 Ag4 N41 C67 178.0(9) 2_554 .
N47 Ag4 N41 C67 77.4(9) . .
C67 N41 C68 C69 4.9(18) . .
Ag4 N41 C68 C69 155.0(9) . .
C66 N40 C69 C68 -0.1(17) . .
C66 N40 C69 N42 176.2(10) . .
N41 C68 C69 N40 -3.1(19) . .
N41 C68 C69 N42 -179.4(12) . .
N40 C69 N42 C71 -109.5(13) . .
C68 C69 N42 C71 67.0(15) . .
N40 C69 N42 C70 49.8(16) . .
C68 C69 N42 C70 -133.8(13) . .
C74 N43 C71 C72 -2(2) . .
C74 N43 C71 N42 178.8(11) . .
C69 N42 C71 N43 1.2(16) . .
C70 N42 C71 N43 -157.2(12) . .
C69 N42 C71 C72 -178.4(13) . .
C70 N42 C71 C72 23.2(19) . .
N43 C71 C72 N44 1(2) . .
N42 C71 C72 N44 -179.8(13) . .
C71 C72 N44 C73 -2(2) . .
C72 N44 C73 C74 4(3) . .
C71 N43 C74 N45 -175.7(12) . .
C71 N43 C74 C73 3.3(19) . .
N44 C73 C74 N43 -5(2) . .
N44 C73 C74 N45 174.4(15) . .
N43 C74 N45 C76 -3.0(19) . .
C73 C74 N45 C76 178.1(13) . .
N43 C74 N45 C75 154.6(15) . .
C73 C74 N45 C75 -24(2) . .
C79 N46 C76 N45 -172.7(12) . .
C79 N46 C76 C77 2.8(19) . .
C74 N45 C76 N46 104.1(15) . .
C75 N45 C76 N46 -52(2) . .
C74 N45 C76 C77 -71.4(17) . .
C75 N45 C76 C77 132.1(17) . .
N46 C76 C77 N47 -2(2) . .
N45 C76 C77 N47 173.8(12) . .
C76 C77 N47 C78 1.5(19) . .
C76 C77 N47 Ag4 -155.6(10) . .
N16 Ag4 N47 C77 -160.3(9) . .
N38 Ag4 N47 C77 -19.4(9) 2_554 .
N41 Ag4 N47 C77 80.2(9) . .
N16 Ag4 N47 C78 42.5(10) . .
N38 Ag4 N47 C78 -176.6(9) 2_554 .
N41 Ag4 N47 C78 -77.1(9) . .
C77 N47 C78 C79 -2.8(18) . .
Ag4 N47 C78 C79 154.4(10) . .
C76 N46 C79 C78 -4.4(19) . .
C76 N46 C79 N48 179.2(11) . .
N47 C78 C79 N46 5(2) . .
N47 C78 C79 N48 -179.2(11) . .
N46 C79 N48 C61 -107.7(15) . .
C78 C79 N48 C61 75.8(17) . .
N46 C79 N48 C80 44.7(18) . .
C78 C79 N48 C80 -131.8(16) . .
N37 C61 N48 C79 -6.2(19) . .
C62 C61 N48 C79 174.6(13) . .
N37 C61 N48 C80 -159.4(14) . .
C62 C61 N48 C80 21(2) . .
